data_4029386
loop_
_publ_author_name
'Hong, Fong-Jiao'
'Low, Yun-Yee'
'Chong, Kam-Weng'
'Thomas, Noel F.'
'Kam, Toh-Seok'

_publ_section_title
;
 Biomimetic oxidative dimerization of anodically generated stilbene
 radical cations: effect of aromatic substitution on product distribution
 and reaction pathways.
;
_journal_issue 10
_journal_name_full 'The Journal of organic chemistry'
_journal_page_first 4528
_journal_page_last 4543
_journal_paper_doi 10.1021/jo500559r
_journal_volume 79
_journal_year 2014
_chemical_formula_moiety 'C34 H32 F6 N2 O'
_chemical_formula_sum 'C34 H32 F6 N2 O'
_chemical_formula_weight 598.62
_chemical_melting_point 179.0(10)
_chemical_name_systematic
; 
 ? 
;
_space_group_IT_number 15
_symmetry_cell_setting monoclinic
_symmetry_space_group_name_Hall '-C 2yc'
_symmetry_space_group_name_H-M 'C 1 2/c 1'
_atom_sites_solution_hydrogens geom
_atom_sites_solution_primary direct
_atom_sites_solution_secondary difmap
_audit_creation_method SHELXL-97
_cell_angle_alpha 90.00
_cell_angle_beta 129.512(3)
_cell_angle_gamma 90.00
_cell_formula_units_Z 8
_cell_length_a 34.0554(18)
_cell_length_b 9.9336(5)
_cell_length_c 23.0128(12)
_cell_measurement_reflns_used 2854
_cell_measurement_temperature 296(2)
_cell_measurement_theta_max 21.78
_cell_measurement_theta_min 2.19
_cell_volume 6006.1(6)
_computing_cell_refinement 'SAINT (Bruker, 2007)'
_computing_data_collection 'APEX2 (Bruker, 2007)'
_computing_data_reduction 'SAINT (Bruker, 2007)'
_computing_molecular_graphics 'X-SEED (Barbour, 2001)'
_computing_publication_material
;  
SHELXL-97 (Sheldrick, 2008), enCIFer (Allen et al., 2004),
;
_computing_structure_refinement
;  
SHELXL97 (Sheldrick, 2008), Olex2 (Dolomanov & Puschmann, 2009)
;
_computing_structure_solution 'SHELXS97 (Sheldrick, 2008)'
_diffrn_ambient_temperature 296(2)
_diffrn_measured_fraction_theta_full 1.000
_diffrn_measured_fraction_theta_max 0.994
_diffrn_measurement_device_type 'Bruker SMART APEX CCD'
_diffrn_measurement_method '\w scans'
_diffrn_radiation_monochromator graphite
_diffrn_radiation_source 'fine-focus sealed tube'
_diffrn_radiation_type MoK\a
_diffrn_radiation_wavelength 0.71073
_diffrn_reflns_av_R_equivalents 0.0899
_diffrn_reflns_av_sigmaI/netI 0.1121
_diffrn_reflns_limit_h_max 45
_diffrn_reflns_limit_h_min -45
_diffrn_reflns_limit_k_max 13
_diffrn_reflns_limit_k_min -13
_diffrn_reflns_limit_l_max 30
_diffrn_reflns_limit_l_min -30
_diffrn_reflns_number 29631
_diffrn_reflns_theta_full 25.00
_diffrn_reflns_theta_max 28.39
_diffrn_reflns_theta_min 1.55
_exptl_absorpt_coefficient_mu 0.105
_exptl_absorpt_correction_T_max 0.7454
_exptl_absorpt_correction_T_min 0.6877
_exptl_absorpt_correction_type multi-scan
_exptl_absorpt_process_details 'SADABS (Bruker, 2006)'
_exptl_crystal_colour colorless
_exptl_crystal_density_diffrn 1.324
_exptl_crystal_density_method 'not measured'
_exptl_crystal_description block
_exptl_crystal_F_000 2496
_exptl_crystal_size_max 0.33
_exptl_crystal_size_mid 0.31
_exptl_crystal_size_min 0.17
_refine_diff_density_max 0.989
_refine_diff_density_min -0.589
_refine_diff_density_rms 0.106
_refine_ls_extinction_method none
_refine_ls_goodness_of_fit_ref 0.834
_refine_ls_hydrogen_treatment constr
_refine_ls_matrix_type full
_refine_ls_number_parameters 392
_refine_ls_number_reflns 7494
_refine_ls_number_restraints 0
_refine_ls_restrained_S_all 0.834
_refine_ls_R_factor_all 0.1291
_refine_ls_R_factor_gt 0.0587
_refine_ls_shift/su_max <0.001
_refine_ls_shift/su_mean <0.001
_refine_ls_structure_factor_coef Fsqd
_refine_ls_weighting_details 'calc w=1/[\s^2^(Fo^2^)+(0.1000P)^2^+0.2264P] where P=(Fo^2^+2Fc^2^)/3'
_refine_ls_weighting_scheme calc
_refine_ls_wR_factor_gt 0.1480
_refine_ls_wR_factor_ref 0.1833
_reflns_number_gt 3625
_reflns_number_total 7494
_reflns_threshold_expression I>2\s(I))
_cod_data_source_file jo500559r_si_023.cif
_cod_data_source_block hfj_4351_0m
_cod_depositor_comments
;
The following automatic conversions were performed:

'_chemical_melting_point' value '178-180' was changed to '179.0(10)'
- the average value was taken and precision was
estimated.

'_symmetry_cell_setting' value 'Monoclinic' changed to
'monoclinic' according to
/usr/data/users/saulius/crontab/automatic-downloads/rss-feeds/ACS/lib/dictionaries/cif_core.dic
dictionary named 'cif_core.dic' version 2.4.2 from 2011-04-26.

Automatic conversion script
Id: cif_fix_values 2281 2013-09-26 08:29:07Z andrius 

 Adding full bibliography for 4029384--4029417.cif.
;
_cod_original_cell_volume 6006.1(5)
_cod_original_sg_symbol_H-M 'C 2/c'
_cod_database_code 4029386

loop_
_symmetry_equiv_pos_as_xyz
'x, y, z'
'-x, y, -z+1/2'
'x+1/2, y+1/2, z'
'-x+1/2, y+1/2, -z+1/2'
'-x, -y, -z'
'x, -y, z-1/2'
'-x+1/2, -y+1/2, -z'
'x+1/2, -y+1/2, z-1/2'

loop_
_atom_site_label
_atom_site_type_symbol
_atom_site_fract_x
_atom_site_fract_y
_atom_site_fract_z
_atom_site_U_iso_or_equiv
_atom_site_adp_type
_atom_site_occupancy
_atom_site_symmetry_multiplicity
_atom_site_calc_flag
_atom_site_refinement_flags
C8A C 0.24149(9) 0.2166(2) 0.83167(14) 0.0206(5) Uani 1 1 d .
H8A H 0.2603 0.2954 0.8658 0.025 Uiso 1 1 calc R
C9A C 0.21855(9) 0.1401(2) 0.86038(14) 0.0208(5) Uani 1 1 d .
C1A C 0.15298(10) 0.1878(3) 0.70048(14) 0.0233(6) Uani 1 1 d .
C10A C 0.20493(10) 0.2114(3) 0.89716(14) 0.0234(6) Uani 1 1 d .
H10A H 0.2146 0.3032 0.9097 0.028 Uiso 1 1 calc R
C12A C 0.16352(10) 0.0184(3) 0.89790(15) 0.0249(6) Uani 1 1 d .
C2A C 0.14737(10) 0.0821(3) 0.65628(15) 0.0252(6) Uani 1 1 d .
H2A H 0.1730 0.0676 0.6520 0.030 Uiso 1 1 calc R
C7A C 0.20056(10) 0.2722(3) 0.74975(14) 0.0226(6) Uani 1 1 d .
H7A H 0.1909 0.3654 0.7528 0.027 Uiso 1 1 calc R
C13A C 0.17812(10) -0.0562(3) 0.86321(15) 0.0258(6) Uani 1 1 d .
H13A H 0.1693 -0.1487 0.8521 0.031 Uiso 1 1 calc R
C6A C 0.11377(10) 0.2075(3) 0.70348(15) 0.0278(6) Uani 1 1 d .
H6A H 0.1156 0.2818 0.7311 0.033 Uiso 1 1 calc R
C11A C 0.17771(10) 0.1523(3) 0.91593(15) 0.0254(6) Uani 1 1 d .
H11A H 0.1688 0.2029 0.9410 0.031 Uiso 1 1 calc R
C3A C 0.10578(10) -0.0026(3) 0.61833(16) 0.0275(6) Uani 1 1 d .
H3A H 0.1031 -0.0726 0.5878 0.033 Uiso 1 1 calc R
C14A C 0.20552(10) 0.0050(3) 0.84504(15) 0.0237(6) Uani 1 1 d .
H14A H 0.2156 -0.0463 0.8217 0.028 Uiso 1 1 calc R
C5A C 0.07236(11) 0.1220(3) 0.66743(16) 0.0308(7) Uani 1 1 d .
H5A H 0.0469 0.1372 0.6720 0.037 Uiso 1 1 calc R
C4A C 0.06725(10) 0.0132(3) 0.62415(16) 0.0287(6) Uani 1 1 d .
C17A C 0.13117(12) -0.0437(3) 0.91308(18) 0.0344(7) Uani 1 1 d .
C16A C 0.02108(11) -0.1836(3) 0.54296(17) 0.0375(7) Uani 1 1 d .
H16A H 0.0274 -0.1527 0.5091 0.056 Uiso 1 1 calc R
H16B H -0.0131 -0.2225 0.5132 0.056 Uiso 1 1 calc R
H16C H 0.0463 -0.2521 0.5772 0.056 Uiso 1 1 calc R
C15A C -0.00645(14) -0.0730(4) 0.6072(2) 0.0557(10) Uani 1 1 d .
H15A H 0.0139 -0.0997 0.6601 0.084 Uiso 1 1 calc R
H15B H -0.0341 -0.1378 0.5754 0.084 Uiso 1 1 calc R
H15C H -0.0208 0.0168 0.6003 0.084 Uiso 1 1 calc R
N4A N 0.02503(9) -0.0705(3) 0.58641(15) 0.0381(6) Uani 1 1 d .
F17A F 0.14716(11) -0.0196(3) 0.98149(14) 0.0869(9) Uani 1 1 d .
F19A F 0.12412(12) -0.1700(2) 0.9022(2) 0.1109(12) Uani 1 1 d .
F18A F 0.08554(9) 0.0124(3) 0.87187(18) 0.1133(12) Uani 1 1 d .
F17B F 0.49028(7) -0.08385(18) 1.12849(10) 0.0516(5) Uani 1 1 d .
F18B F 0.49964(6) 0.12616(19) 1.15569(9) 0.0471(5) Uani 1 1 d .
F19B F 0.51628(7) 0.0504(2) 1.08633(11) 0.0552(6) Uani 1 1 d .
N4B N 0.34821(8) 0.0153(2) 0.62277(12) 0.0261(5) Uani 1 1 d .
O7 O 0.22614(7) 0.27901(18) 0.71867(10) 0.0246(4) Uani 1 1 d .
C9B C 0.33034(9) 0.1140(2) 0.89927(13) 0.0195(5) Uani 1 1 d .
C1B C 0.29528(10) 0.1754(2) 0.73215(14) 0.0193(5) Uani 1 1 d .
C8B C 0.27798(9) 0.1408(2) 0.82572(13) 0.0188(5) Uani 1 1 d .
H8B H 0.2621 0.0532 0.7995 0.023 Uiso 1 1 calc R
C14B C 0.35898(10) 0.2164(3) 0.95253(14) 0.0223(6) Uani 1 1 d .
H14B H 0.3445 0.3033 0.9437 0.027 Uiso 1 1 calc R
C4B C 0.33110(10) 0.0684(2) 0.65892(14) 0.0209(6) Uani 1 1 d .
C5B C 0.27924(10) 0.0938(2) 0.61969(14) 0.0228(6) Uani 1 1 d .
H5B H 0.2555 0.0751 0.5673 0.027 Uiso 1 1 calc R
C7B C 0.27805(9) 0.2353(3) 0.77246(14) 0.0216(6) Uani 1 1 d .
H7B H 0.2998 0.3153 0.8019 0.026 Uiso 1 1 calc R
C3B C 0.36479(10) 0.0978(3) 0.73649(14) 0.0227(6) Uani 1 1 d .
H3B H 0.4002 0.0808 0.7653 0.027 Uiso 1 1 calc R
C6B C 0.26188(10) 0.1454(2) 0.65543(14) 0.0211(5) Uani 1 1 d .
H6B H 0.2265 0.1608 0.6272 0.025 Uiso 1 1 calc R
C13B C 0.40827(10) 0.1919(3) 1.01806(14) 0.0243(6) Uani 1 1 d .
H13B H 0.4273 0.2618 1.0539 0.029 Uiso 1 1 calc R
C12B C 0.42965(10) 0.0652(3) 1.03123(15) 0.0246(6) Uani 1 1 d .
C2B C 0.34673(10) 0.1512(2) 0.77103(14) 0.0220(6) Uani 1 1 d .
H2B H 0.3703 0.1722 0.8232 0.026 Uiso 1 1 calc R
C10B C 0.35238(10) -0.0127(3) 0.91467(15) 0.0242(6) Uani 1 1 d .
H10B H 0.3332 -0.0839 0.8799 0.029 Uiso 1 1 calc R
C11B C 0.40149(10) -0.0373(3) 0.97928(15) 0.0287(6) Uani 1 1 d .
H11B H 0.4160 -0.1242 0.9882 0.034 Uiso 1 1 calc R
C15B C 0.31625(11) 0.0273(3) 0.54147(15) 0.0303(7) Uani 1 1 d .
H15D H 0.2850 -0.0250 0.5177 0.045 Uiso 1 1 calc R
H15E H 0.3346 -0.0070 0.5248 0.045 Uiso 1 1 calc R
H15F H 0.3075 0.1222 0.5270 0.045 Uiso 1 1 calc R
C16B C 0.40244(11) 0.0016(3) 0.66460(18) 0.0383(8) Uani 1 1 d .
H16D H 0.4180 0.0912 0.6768 0.057 Uiso 1 1 calc R
H16E H 0.4086 -0.0473 0.6340 0.057 Uiso 1 1 calc R
H16F H 0.4175 -0.0482 0.7113 0.057 Uiso 1 1 calc R
C17B C 0.48345(11) 0.0398(3) 1.10004(17) 0.0344(7) Uani 1 1 d .

loop_
_atom_site_aniso_label
_atom_site_aniso_U_11
_atom_site_aniso_U_22
_atom_site_aniso_U_33
_atom_site_aniso_U_23
_atom_site_aniso_U_13
_atom_site_aniso_U_12
C8A 0.0207(13) 0.0190(13) 0.0197(13) -0.0006(10) 0.0118(11) 0.0019(10)
C9A 0.0185(13) 0.0233(13) 0.0177(13) 0.0028(11) 0.0102(11) 0.0042(10)
C1A 0.0231(14) 0.0233(13) 0.0209(13) 0.0059(11) 0.0128(12) 0.0090(11)
C10A 0.0269(15) 0.0185(13) 0.0260(14) -0.0011(11) 0.0174(12) 0.0001(11)
C12A 0.0225(14) 0.0239(13) 0.0293(15) 0.0017(12) 0.0169(13) 0.0021(11)
C2A 0.0234(14) 0.0293(15) 0.0243(14) 0.0045(12) 0.0158(12) 0.0063(11)
C7A 0.0247(14) 0.0211(13) 0.0240(14) 0.0035(11) 0.0164(12) 0.0060(11)
C13A 0.0274(15) 0.0189(13) 0.0295(15) -0.0018(11) 0.0174(13) -0.0001(11)
C6A 0.0246(15) 0.0294(15) 0.0270(15) 0.0024(12) 0.0152(13) 0.0099(12)
C11A 0.0294(15) 0.0229(14) 0.0278(14) -0.0024(12) 0.0200(13) 0.0020(11)
C3A 0.0264(15) 0.0274(15) 0.0282(15) 0.0004(12) 0.0172(13) 0.0037(11)
C14A 0.0252(14) 0.0247(14) 0.0220(14) -0.0002(11) 0.0154(12) 0.0045(11)
C5A 0.0244(15) 0.0384(16) 0.0341(16) 0.0053(14) 0.0207(14) 0.0097(12)
C4A 0.0238(15) 0.0297(15) 0.0305(16) 0.0036(12) 0.0163(13) 0.0047(12)
C17A 0.0321(17) 0.0350(17) 0.0445(19) -0.0023(14) 0.0284(16) -0.0005(13)
C16A 0.0250(16) 0.0351(17) 0.0394(18) 0.0003(14) 0.0143(14) -0.0013(13)
C15A 0.049(2) 0.050(2) 0.092(3) -0.014(2) 0.057(2) -0.0105(17)
N4A 0.0265(14) 0.0422(15) 0.0477(16) -0.0077(13) 0.0245(13) -0.0047(11)
F17A 0.118(2) 0.108(2) 0.0830(18) -0.0308(15) 0.0862(18) -0.0557(17)
F19A 0.190(3) 0.0414(13) 0.239(4) -0.0437(18) 0.201(3) -0.0470(16)
F18A 0.0503(16) 0.159(3) 0.150(3) 0.084(2) 0.0725(19) 0.0333(16)
F17B 0.0327(11) 0.0414(11) 0.0418(11) 0.0124(9) 0.0055(9) 0.0022(8)
F18B 0.0311(10) 0.0506(11) 0.0273(9) -0.0059(9) 0.0035(8) -0.0034(8)
F19B 0.0232(10) 0.0824(15) 0.0500(12) 0.0069(11) 0.0187(9) 0.0027(9)
N4B 0.0254(13) 0.0325(13) 0.0230(12) -0.0030(10) 0.0166(11) -0.0006(10)
O7 0.0253(10) 0.0282(10) 0.0219(9) 0.0056(8) 0.0157(8) 0.0072(8)
C9B 0.0184(13) 0.0244(13) 0.0167(12) 0.0019(10) 0.0115(11) -0.0003(10)
C1B 0.0245(14) 0.0158(12) 0.0188(12) 0.0024(10) 0.0144(11) -0.0006(10)
C8B 0.0201(13) 0.0179(12) 0.0167(12) -0.0028(10) 0.0109(11) -0.0016(10)
C14B 0.0238(14) 0.0215(13) 0.0220(13) 0.0008(11) 0.0147(12) -0.0005(11)
C4B 0.0262(14) 0.0154(12) 0.0220(13) -0.0013(10) 0.0157(12) -0.0027(10)
C5B 0.0243(14) 0.0225(13) 0.0186(13) -0.0041(11) 0.0122(12) -0.0043(11)
C7B 0.0214(14) 0.0199(13) 0.0195(13) 0.0021(11) 0.0111(12) 0.0015(10)
C3B 0.0191(13) 0.0245(13) 0.0206(13) 0.0023(11) 0.0108(11) 0.0011(10)
C6B 0.0189(13) 0.0222(13) 0.0196(13) 0.0012(11) 0.0111(11) -0.0010(10)
C13B 0.0241(14) 0.0258(14) 0.0205(13) -0.0031(11) 0.0129(12) -0.0072(11)
C12B 0.0204(14) 0.0299(15) 0.0198(13) 0.0002(11) 0.0110(12) -0.0021(11)
C2B 0.0235(14) 0.0219(13) 0.0167(12) -0.0002(10) 0.0109(11) -0.0031(11)
C10B 0.0237(14) 0.0231(13) 0.0213(14) -0.0039(11) 0.0122(12) -0.0004(11)
C11B 0.0240(15) 0.0276(14) 0.0280(15) 0.0009(12) 0.0135(13) 0.0054(11)
C15B 0.0342(17) 0.0368(16) 0.0233(14) -0.0031(12) 0.0199(14) -0.0022(13)
C16B 0.0322(17) 0.053(2) 0.0339(17) -0.0004(15) 0.0231(15) 0.0043(14)
C17B 0.0237(15) 0.0328(16) 0.0303(16) 0.0003(13) 0.0096(13) -0.0028(12)

loop_
_atom_type_symbol
_atom_type_description
_atom_type_scat_dispersion_real
_atom_type_scat_dispersion_imag
_atom_type_scat_source
C C 0.0033 0.0016 'International Tables Vol C Tables 4.2.6.8 and 6.1.1.4'
H H 0.0000 0.0000 'International Tables Vol C Tables 4.2.6.8 and 6.1.1.4'
N N 0.0061 0.0033 'International Tables Vol C Tables 4.2.6.8 and 6.1.1.4'
O O 0.0106 0.0060 'International Tables Vol C Tables 4.2.6.8 and 6.1.1.4'
F F 0.0171 0.0103 'International Tables Vol C Tables 4.2.6.8 and 6.1.1.4'

loop_
_geom_angle_atom_site_label_1
_geom_angle_atom_site_label_2
_geom_angle_atom_site_label_3
_geom_angle
C9A C8A C8B 117.8(2)
C9A C8A C7A 113.1(2)
C8B C8A C7A 102.52(19)
C9A C8A H8A 107.6
C8B C8A H8A 107.6
C7A C8A H8A 107.6
C14A C9A C10A 118.1(2)
C14A C9A C8A 123.1(2)
C10A C9A C8A 118.4(2)
C2A C1A C6A 116.9(2)
C2A C1A C7A 123.5(2)
C6A C1A C7A 119.3(2)
C11A C10A C9A 121.7(2)
C11A C10A H10A 119.2
C9A C10A H10A 119.2
C11A C12A C13A 119.9(3)
C11A C12A C17A 119.8(2)
C13A C12A C17A 120.2(2)
C3A C2A C1A 122.2(2)
C3A C2A H2A 118.9
C1A C2A H2A 118.9
O7 C7A C1A 110.7(2)
O7 C7A C8A 104.97(19)
C1A C7A C8A 114.6(2)
O7 C7A H7A 108.8
C1A C7A H7A 108.8
C8A C7A H7A 108.8
C14A C13A C12A 119.7(2)
C14A C13A H13A 120.2
C12A C13A H13A 120.2
C5A C6A C1A 121.9(3)
C5A C6A H6A 119.1
C1A C6A H6A 119.1
C10A C11A C12A 119.4(2)
C10A C11A H11A 120.3
C12A C11A H11A 120.3
C2A C3A C4A 121.0(3)
C2A C3A H3A 119.5
C4A C3A H3A 119.5
C13A C14A C9A 121.1(2)
C13A C14A H14A 119.4
C9A C14A H14A 119.4
C6A C5A C4A 121.2(3)
C6A C5A H5A 119.4
C4A C5A H5A 119.4
N4A C4A C5A 121.1(3)
N4A C4A C3A 122.0(3)
C5A C4A C3A 116.8(3)
F19A C17A F17A 107.2(3)
F19A C17A F18A 106.6(3)
F17A C17A F18A 100.6(3)
F19A C17A C12A 116.0(3)
F17A C17A C12A 113.6(3)
F18A C17A C12A 111.4(3)
N4A C16A H16A 109.5
N4A C16A H16B 109.5
H16A C16A H16B 109.5
N4A C16A H16C 109.5
H16A C16A H16C 109.5
H16B C16A H16C 109.5
N4A C15A H15A 109.5
N4A C15A H15B 109.5
H15A C15A H15B 109.5
N4A C15A H15C 109.5
H15A C15A H15C 109.5
H15B C15A H15C 109.5
C4A N4A C15A 120.1(3)
C4A N4A C16A 120.0(2)
C15A N4A C16A 117.2(3)
C4B N4B C16B 118.8(2)
C4B N4B C15B 119.0(2)
C16B N4B C15B 117.3(2)
C7B O7 C7A 111.11(18)
C10B C9B C14B 118.1(2)
C10B C9B C8B 120.5(2)
C14B C9B C8B 121.4(2)
C2B C1B C6B 117.2(2)
C2B C1B C7B 119.9(2)
C6B C1B C7B 122.9(2)
C9B C8B C8A 115.7(2)
C9B C8B C7B 113.6(2)
C8A C8B C7B 100.56(19)
C9B C8B H8B 108.9
C8A C8B H8B 108.9
C7B C8B H8B 108.9
C13B C14B C9B 120.7(2)
C13B C14B H14B 119.7
C9B C14B H14B 119.7
N4B C4B C5B 121.3(2)
N4B C4B C3B 121.6(2)
C5B C4B C3B 117.1(2)
C6B C5B C4B 121.6(2)
C6B C5B H5B 119.2
C4B C5B H5B 119.2
O7 C7B C1B 109.8(2)
O7 C7B C8B 104.18(19)
C1B C7B C8B 116.6(2)
O7 C7B H7B 108.7
C1B C7B H7B 108.7
C8B C7B H7B 108.7
C2B C3B C4B 120.4(2)
C2B C3B H3B 119.8
C4B C3B H3B 119.8
C5B C6B C1B 121.3(2)
C5B C6B H6B 119.3
C1B C6B H6B 119.3
C12B C13B C14B 120.0(2)
C12B C13B H13B 120.0
C14B C13B H13B 120.0
C13B C12B C11B 119.9(2)
C13B C12B C17B 120.2(2)
C11B C12B C17B 119.8(2)
C3B C2B C1B 122.4(2)
C3B C2B H2B 118.8
C1B C2B H2B 118.8
C11B C10B C9B 121.5(2)
C11B C10B H10B 119.2
C9B C10B H10B 119.2
C10B C11B C12B 119.9(3)
C10B C11B H11B 120.1
C12B C11B H11B 120.1
N4B C15B H15D 109.5
N4B C15B H15E 109.5
H15D C15B H15E 109.5
N4B C15B H15F 109.5
H15D C15B H15F 109.5
H15E C15B H15F 109.5
N4B C16B H16D 109.5
N4B C16B H16E 109.5
H16D C16B H16E 109.5
N4B C16B H16F 109.5
H16D C16B H16F 109.5
H16E C16B H16F 109.5
F18B C17B F17B 106.4(2)
F18B C17B F19B 106.1(2)
F17B C17B F19B 105.9(2)
F18B C17B C12B 112.8(2)
F17B C17B C12B 112.8(2)
F19B C17B C12B 112.3(3)

loop_
_geom_bond_atom_site_label_1
_geom_bond_atom_site_label_2
_geom_bond_distance
C8A C9A 1.510(3)
C8A C8B 1.532(3)
C8A C7A 1.568(3)
C8A H8A 1.0000
C9A C14A 1.387(4)
C9A C10A 1.390(3)
C1A C2A 1.388(4)
C1A C6A 1.394(4)
C1A C7A 1.509(4)
C10A C11A 1.378(4)
C10A H10A 0.9500
C12A C11A 1.386(4)
C12A C13A 1.392(4)
C12A C17A 1.485(4)
C2A C3A 1.380(4)
C2A H2A 0.9500
C7A O7 1.438(3)
C7A H7A 1.0000
C13A C14A 1.383(4)
C13A H13A 0.9500
C6A C5A 1.382(4)
C6A H6A 0.9500
C11A H11A 0.9500
C3A C4A 1.410(4)
C3A H3A 0.9500
C14A H14A 0.9500
C5A C4A 1.403(4)
C5A H5A 0.9500
C4A N4A 1.387(4)
C17A F19A 1.272(3)
C17A F17A 1.319(4)
C17A F18A 1.323(4)
C16A N4A 1.453(4)
C16A H16A 0.9800
C16A H16B 0.9800
C16A H16C 0.9800
C15A N4A 1.424(4)
C15A H15A 0.9800
C15A H15B 0.9800
C15A H15C 0.9800
F17B C17B 1.340(3)
F18B C17B 1.335(3)
F19B C17B 1.345(4)
N4B C4B 1.388(3)
N4B C16B 1.447(4)
N4B C15B 1.452(3)
O7 C7B 1.436(3)
C9B C10B 1.390(3)
C9B C14B 1.403(3)
C9B C8B 1.508(3)
C1B C2B 1.391(3)
C1B C6B 1.394(3)
C1B C7B 1.501(3)
C8B C7B 1.545(3)
C8B H8B 1.0000
C14B C13B 1.389(4)
C14B H14B 0.9500
C4B C5B 1.403(4)
C4B C3B 1.408(4)
C5B C6B 1.381(3)
C5B H5B 0.9500
C7B H7B 1.0000
C3B C2B 1.383(4)
C3B H3B 0.9500
C6B H6B 0.9500
C13B C12B 1.387(4)
C13B H13B 0.9500
C12B C11B 1.388(4)
C12B C17B 1.496(4)
C2B H2B 0.9500
C10B C11B 1.380(4)
C10B H10B 0.9500
C11B H11B 0.9500
C15B H15D 0.9800
C15B H15E 0.9800
C15B H15F 0.9800
C16B H16D 0.9800
C16B H16E 0.9800
C16B H16F 0.9800
